data_7029701
loop_
_publ_author_name
'Harder, Sjoerd'
'Spielmann, Jan'
'Intemann, Julia'

_publ_section_title
;
 Synthesis and thermal decomposition of a pyridylene-bridged
 bis-\b-diketiminate magnesium hydride cluster.
;
_journal_issue 38
_journal_name_full 'Dalton transactions (Cambridge, England : 2003)'
_journal_page_first 14284
_journal_page_last 14290
_journal_paper_doi 10.1039/c4dt00835a
_journal_volume 43
_journal_year 2014
_chemical_formula_moiety 'C55 H81 B Mg2 N6 O'
_chemical_formula_sum 'C55 H81 B Mg2 N6 O'
_chemical_formula_weight 901.69
_chemical_name_common (DIPP-nacnac-N)2Mg2(H3BNHDIPP)H.(THF)
_chemical_name_systematic
;
 ?
;
_space_group_IT_number 19
_symmetry_cell_setting orthorhombic
_symmetry_space_group_name_Hall 'P 2ac 2ab'
_symmetry_space_group_name_H-M 'P 21 21 21'
_atom_sites_solution_hydrogens geom
_atom_sites_solution_primary direct
_atom_sites_solution_secondary difmap
_audit_creation_method SHELXL-97
_cell_angle_alpha 90.00
_cell_angle_beta 90.00
_cell_angle_gamma 90.00
_cell_formula_units_Z 4
_cell_length_a 13.4280(7)
_cell_length_b 20.4076(10)
_cell_length_c 21.3571(10)
_cell_measurement_temperature 117(2)
_cell_volume 5852.6(5)
_computing_structure_refinement 'SHELXL-97 (Sheldrick, 1997)'
_diffrn_ambient_temperature 117(2)
_diffrn_measured_fraction_theta_full 0.930
_diffrn_measured_fraction_theta_max 0.989
_diffrn_radiation_monochromator graphite
_diffrn_radiation_source 'fine-focus sealed tube'
_diffrn_radiation_type MoK\a
_diffrn_radiation_wavelength 0.71073
_diffrn_reflns_av_R_equivalents 0.0375
_diffrn_reflns_av_sigmaI/netI 0.0515
_diffrn_reflns_limit_h_max 16
_diffrn_reflns_limit_h_min -10
_diffrn_reflns_limit_k_max 24
_diffrn_reflns_limit_k_min -12
_diffrn_reflns_limit_l_max 25
_diffrn_reflns_limit_l_min -25
_diffrn_reflns_number 20850
_diffrn_reflns_theta_full 26.54
_diffrn_reflns_theta_max 26.54
_diffrn_reflns_theta_min 1.38
_exptl_absorpt_coefficient_mu 0.080
_exptl_absorpt_correction_T_max 0.9842
_exptl_absorpt_correction_T_min 0.9611
_exptl_absorpt_correction_type multi-scan
_exptl_absorpt_process_details
; 
 BRUKER AXS SMART APEX 2 Vers. 1.0-27
 R.H. Blessing, Acta Cryst. (1995) A51 33-38 
;
_exptl_crystal_colour yellow
_exptl_crystal_density_diffrn 1.023
_exptl_crystal_density_method 'not measured'
_exptl_crystal_description block
_exptl_crystal_F_000 1960
_exptl_crystal_size_max 0.50
_exptl_crystal_size_mid 0.30
_exptl_crystal_size_min 0.20
_platon_squeeze_details
;
;
_refine_diff_density_max 0.611
_refine_diff_density_min -0.237
_refine_diff_density_rms 0.047
_refine_ls_abs_structure_details 'Flack H D (1983), Acta Cryst. A39, 876-881'
_refine_ls_abs_structure_Flack 0.01(18)
_refine_ls_extinction_method none
_refine_ls_goodness_of_fit_ref 1.064
_refine_ls_hydrogen_treatment mixed
_refine_ls_matrix_type full
_refine_ls_number_parameters 621
_refine_ls_number_reflns 10889
_refine_ls_number_restraints 0
_refine_ls_restrained_S_all 1.064
_refine_ls_R_factor_all 0.0601
_refine_ls_R_factor_gt 0.0480
_refine_ls_shift/su_max 0.002
_refine_ls_shift/su_mean 0.000
_refine_ls_structure_factor_coef Fsqd
_refine_ls_weighting_details 'calc w=1/[\s^2^(Fo^2^)+(0.0670P)^2^+0.6309P] where P=(Fo^2^+2Fc^2^)/3'
_refine_ls_weighting_scheme calc
_refine_ls_wR_factor_gt 0.1204
_refine_ls_wR_factor_ref 0.1260
_reflns_number_gt 9207
_reflns_number_total 10889
_reflns_threshold_expression >2sigma(I)
_cod_data_source_file c4dt00835a1.cif
_cod_data_source_block hasj241
_cod_depositor_comments 'Adding full bibliography for 7029701--7029703.cif.'
_cod_original_sg_symbol_H-M P212121
_cod_database_code 7029701

loop_
_symmetry_equiv_pos_as_xyz
'x, y, z'
'-x+1/2, -y, z+1/2'
'-x, y+1/2, -z+1/2'
'x+1/2, -y+1/2, -z'

loop_
_atom_site_label
_atom_site_type_symbol
_atom_site_fract_x
_atom_site_fract_y
_atom_site_fract_z
_atom_site_U_iso_or_equiv
_atom_site_adp_type
_atom_site_occupancy
_atom_site_symmetry_multiplicity
_atom_site_calc_flag
_atom_site_refinement_flags
Mg1 Mg 0.72990(5) 0.57658(4) 0.80886(4) 0.02798(18) Uani 1 1 d .
Mg2 Mg 0.53784(5) 0.48788(3) 0.85605(3) 0.02456(16) Uani 1 1 d .
B1 B 0.7228(2) 0.62049(14) 0.69222(13) 0.0342(6) Uani 1 1 d .
N1 N 0.80887(13) 0.64679(9) 0.85914(9) 0.0277(4) Uani 1 1 d .
N2 N 0.81020(13) 0.50079(9) 0.85136(9) 0.0270(4) Uani 1 1 d .
N3 N 0.67607(13) 0.43550(9) 0.83273(8) 0.0266(4) Uani 1 1 d .
N4 N 0.52604(14) 0.39380(8) 0.82083(9) 0.0287(4) Uani 1 1 d .
N5 N 0.38036(13) 0.49155(8) 0.85062(9) 0.0245(4) Uani 1 1 d .
N6 N 0.72865(16) 0.54851(10) 0.71463(9) 0.0342(5) Uani 1 1 d .
O1 O 0.55317(12) 0.47641(9) 0.94993(8) 0.0388(4) Uani 1 1 d .
C1 C 0.9150(2) 0.68560(14) 0.94659(14) 0.0480(7) Uani 1 1 d .
H1A H 0.9192 0.7269 0.9234 0.072 Uiso 1 1 calc R
H1B H 0.9815 0.6732 0.9614 0.072 Uiso 1 1 calc R
H1C H 0.8704 0.6911 0.9825 0.072 Uiso 1 1 calc R
C2 C 0.87470(16) 0.63227(12) 0.90397(11) 0.0312(5) Uani 1 1 d .
C3 C 0.91093(16) 0.56853(12) 0.91695(11) 0.0330(5) Uani 1 1 d .
H3 H 0.9641 0.5672 0.9463 0.043 Uiso 1 1 calc R
C4 C 0.88229(16) 0.50790(12) 0.89435(11) 0.0296(5) Uani 1 1 d .
C5 C 0.93554(17) 0.44965(13) 0.92253(13) 0.0375(6) Uani 1 1 d .
H5A H 0.9886 0.4353 0.8942 0.056 Uiso 1 1 calc R
H5B H 0.8880 0.4138 0.9287 0.056 Uiso 1 1 calc R
H5C H 0.9644 0.4621 0.9629 0.056 Uiso 1 1 calc R
C6 C 0.78207(16) 0.71481(11) 0.85332(11) 0.0305(5) Uani 1 1 d .
C7 C 0.83733(18) 0.75589(12) 0.81222(13) 0.0374(6) Uani 1 1 d .
C8 C 0.8140(2) 0.82197(13) 0.81124(14) 0.0463(7) Uani 1 1 d .
H8 H 0.8518 0.8506 0.7854 0.060 Uiso 1 1 calc R
C9 C 0.7368(2) 0.84749(12) 0.84696(13) 0.0465(7) Uani 1 1 d .
H9 H 0.7232 0.8932 0.8463 0.060 Uiso 1 1 calc R
C10 C 0.6802(2) 0.80617(12) 0.88339(12) 0.0389(6) Uani 1 1 d .
H10 H 0.6258 0.8236 0.9065 0.051 Uiso 1 1 calc R
C11 C 0.70065(17) 0.73958(11) 0.88707(11) 0.0313(5) Uani 1 1 d .
C12 C 0.9177(2) 0.72873(16) 0.77085(15) 0.0495(7) Uani 1 1 d .
H12 H 0.8990 0.6824 0.7613 0.064 Uiso 1 1 calc R
C13 C 0.9239(3) 0.76493(19) 0.70756(17) 0.0726(10) Uani 1 1 d .
H13A H 0.9402 0.8111 0.7148 0.109 Uiso 1 1 calc R
H13B H 0.8597 0.7618 0.6860 0.109 Uiso 1 1 calc R
H13C H 0.9758 0.7449 0.6816 0.109 Uiso 1 1 calc R
C14 C 1.0206(2) 0.72680(19) 0.80127(18) 0.0670(9) Uani 1 1 d .
H14A H 1.0195 0.6966 0.8369 0.101 Uiso 1 1 calc R
H14B H 1.0385 0.7708 0.8159 0.101 Uiso 1 1 calc R
H14C H 1.0698 0.7118 0.7706 0.101 Uiso 1 1 calc R
C15 C 0.63307(18) 0.69654(12) 0.92575(12) 0.0368(6) Uani 1 1 d .
H15 H 0.6567 0.6503 0.9215 0.048 Uiso 1 1 calc R
C16 C 0.6363(2) 0.71465(15) 0.99465(14) 0.0555(8) Uani 1 1 d .
H16A H 0.6245 0.7618 0.9993 0.083 Uiso 1 1 calc R
H16B H 0.7018 0.7035 1.0119 0.083 Uiso 1 1 calc R
H16C H 0.5846 0.6903 1.0172 0.083 Uiso 1 1 calc R
C17 C 0.52625(19) 0.69979(14) 0.90162(15) 0.0514(7) Uani 1 1 d .
H17A H 0.5251 0.6887 0.8570 0.077 Uiso 1 1 calc R
H17B H 0.5001 0.7442 0.9075 0.077 Uiso 1 1 calc R
H17C H 0.4849 0.6686 0.9249 0.077 Uiso 1 1 calc R
C18 C 0.77581(17) 0.43939(11) 0.83262(11) 0.0305(5) Uani 1 1 d .
C19 C 0.8320(2) 0.38629(13) 0.81123(13) 0.0421(6) Uani 1 1 d .
H19 H 0.9026 0.3884 0.8096 0.055 Uiso 1 1 calc R
C20 C 0.7820(2) 0.33095(13) 0.79267(15) 0.0508(7) Uani 1 1 d .
H20 H 0.8194 0.2945 0.7782 0.066 Uiso 1 1 calc R
C21 C 0.6805(2) 0.32614(13) 0.79419(14) 0.0450(7) Uani 1 1 d .
H21 H 0.6478 0.2869 0.7818 0.058 Uiso 1 1 calc R
C22 C 0.62627(18) 0.38057(10) 0.81443(11) 0.0305(5) Uani 1 1 d .
C23 C 0.4579(2) 0.28266(12) 0.79500(16) 0.0523(7) Uani 1 1 d .
H23A H 0.4983 0.2594 0.8261 0.078 Uiso 1 1 calc R
H23B H 0.4902 0.2800 0.7539 0.078 Uiso 1 1 calc R
H23C H 0.3917 0.2625 0.7927 0.078 Uiso 1 1 calc R
C24 C 0.44771(19) 0.35370(11) 0.81393(11) 0.0328(5) Uani 1 1 d .
C25 C 0.35327(18) 0.37718(11) 0.82539(11) 0.0323(5) Uani 1 1 d .
H25 H 0.3015 0.3456 0.8221 0.042 Uiso 1 1 calc R
C26 C 0.32144(17) 0.44165(11) 0.84146(11) 0.0289(5) Uani 1 1 d .
C27 C 0.20969(16) 0.44787(12) 0.84732(13) 0.0351(5) Uani 1 1 d .
H27A H 0.1903 0.4938 0.8415 0.053 Uiso 1 1 calc R
H27B H 0.1888 0.4331 0.8890 0.053 Uiso 1 1 calc R
H27C H 0.1775 0.4208 0.8153 0.053 Uiso 1 1 calc R
C28 C 0.33645(15) 0.55572(10) 0.85762(12) 0.0284(5) Uani 1 1 d .
C29 C 0.30108(16) 0.57791(12) 0.91586(12) 0.0341(5) Uani 1 1 d .
C30 C 0.26259(18) 0.64098(13) 0.91950(15) 0.0465(7) Uani 1 1 d .
H30 H 0.2382 0.6568 0.9584 0.060 Uiso 1 1 calc R
C31 C 0.25924(19) 0.68088(13) 0.86744(16) 0.0495(8) Uani 1 1 d .
H31 H 0.2317 0.7236 0.8706 0.064 Uiso 1 1 calc R
C32 C 0.29524(18) 0.65940(12) 0.81145(15) 0.0430(7) Uani 1 1 d .
H32 H 0.2924 0.6875 0.7760 0.056 Uiso 1 1 calc R
C33 C 0.33637(16) 0.59661(11) 0.80512(13) 0.0325(5) Uani 1 1 d .
C34 C 0.30260(18) 0.53554(13) 0.97454(12) 0.0377(6) Uani 1 1 d .
H34 H 0.3269 0.4909 0.9626 0.049 Uiso 1 1 calc R
C35 C 0.3741(2) 0.56379(17) 1.02321(14) 0.0540(8) Uani 1 1 d .
H35A H 0.3520 0.6078 1.0352 0.081 Uiso 1 1 calc R
H35B H 0.4413 0.5662 1.0054 0.081 Uiso 1 1 calc R
H35C H 0.3749 0.5355 1.0603 0.081 Uiso 1 1 calc R
C36 C 0.1981(2) 0.52828(15) 1.00332(14) 0.0522(8) Uani 1 1 d .
H36A H 0.1518 0.5120 0.9714 0.078 Uiso 1 1 calc R
H36B H 0.1752 0.5710 1.0186 0.078 Uiso 1 1 calc R
H36C H 0.2007 0.4972 1.0383 0.078 Uiso 1 1 calc R
C37 C 0.37560(18) 0.57249(12) 0.74247(12) 0.0349(6) Uani 1 1 d .
H37 H 0.4267 0.5381 0.7517 0.045 Uiso 1 1 calc R
C38 C 0.4274(2) 0.62570(13) 0.70371(15) 0.0503(7) Uani 1 1 d .
H38A H 0.4757 0.6490 0.7300 0.075 Uiso 1 1 calc R
H38B H 0.3777 0.6568 0.6880 0.075 Uiso 1 1 calc R
H38C H 0.4621 0.6054 0.6683 0.075 Uiso 1 1 calc R
C39 C 0.2948(2) 0.53995(14) 0.70341(14) 0.0460(7) Uani 1 1 d .
H39A H 0.3233 0.5248 0.6637 0.069 Uiso 1 1 calc R
H39B H 0.2416 0.5716 0.6949 0.069 Uiso 1 1 calc R
H39C H 0.2674 0.5025 0.7264 0.069 Uiso 1 1 calc R
C40 C 0.78294(18) 0.49800(12) 0.68458(11) 0.0351(5) Uani 1 1 d .
C41 C 0.7326(3) 0.44459(15) 0.65630(13) 0.0567(8) Uani 1 1 d .
C42 C 0.7916(4) 0.39327(16) 0.63042(13) 0.0791(14) Uani 1 1 d .
H42 H 0.7599 0.3561 0.6126 0.103 Uiso 1 1 calc R
C43 C 0.8960(4) 0.3970(2) 0.63092(18) 0.0822(13) Uani 1 1 d .
H43 H 0.9348 0.3638 0.6116 0.107 Uiso 1 1 calc R
C44 C 0.9383(3) 0.44556(19) 0.65767(13) 0.0674(10) Uani 1 1 d .
H44 H 1.0090 0.4462 0.6589 0.088 Uiso 1 1 calc R
C45 C 0.8875(2) 0.49769(14) 0.68517(12) 0.0425(6) Uani 1 1 d .
C46 C 0.6204(3) 0.4434(2) 0.65222(17) 0.0776(12) Uani 1 1 d .
H46 H 0.5941 0.4593 0.6933 0.101 Uiso 1 1 calc R
C47 C 0.5834(3) 0.4902(2) 0.60215(16) 0.0716(10) Uani 1 1 d .
H47A H 0.6110 0.4774 0.5615 0.107 Uiso 1 1 calc R
H47B H 0.6047 0.5349 0.6123 0.107 Uiso 1 1 calc R
H47C H 0.5105 0.4885 0.6003 0.107 Uiso 1 1 calc R
C48 C 0.5797(4) 0.3726(2) 0.6421(2) 0.1030(15) Uani 1 1 d .
H48A H 0.5940 0.3585 0.5992 0.154 Uiso 1 1 calc R
H48B H 0.5076 0.3722 0.6491 0.154 Uiso 1 1 calc R
H48C H 0.6119 0.3427 0.6717 0.154 Uiso 1 1 calc R
C49 C 0.94878(19) 0.55204(16) 0.71434(12) 0.0473(7) Uani 1 1 d .
H49 H 0.9025 0.5812 0.7382 0.062 Uiso 1 1 calc R
C50 C 1.0274(2) 0.5265(2) 0.76012(15) 0.0648(10) Uani 1 1 d .
H50A H 1.0729 0.4969 0.7381 0.097 Uiso 1 1 calc R
H50B H 0.9946 0.5027 0.7942 0.097 Uiso 1 1 calc R
H50C H 1.0650 0.5634 0.7774 0.097 Uiso 1 1 calc R
C51 C 1.0004(2) 0.59376(17) 0.66382(13) 0.0555(8) Uani 1 1 d .
H51A H 0.9505 0.6099 0.6340 0.083 Uiso 1 1 calc R
H51B H 1.0495 0.5669 0.6416 0.083 Uiso 1 1 calc R
H51C H 1.0339 0.6310 0.6836 0.083 Uiso 1 1 calc R
C52 C 0.6421(2) 0.4941(2) 0.98496(15) 0.0714(12) Uani 1 1 d .
H52A H 0.6255 0.5256 1.0186 0.093 Uiso 1 1 calc R
H52B H 0.6921 0.5144 0.9569 0.093 Uiso 1 1 calc R
C53 C 0.6818(3) 0.4320(3) 1.01223(19) 0.108(2) Uani 1 1 d .
H53A H 0.6874 0.4356 1.0583 0.141 Uiso 1 1 calc R
H53B H 0.7482 0.4218 0.9947 0.141 Uiso 1 1 calc R
C54 C 0.6066(4) 0.3793(2) 0.99424(16) 0.0874(15) Uani 1 1 d .
H54A H 0.6303 0.3538 0.9578 0.114 Uiso 1 1 calc R
H54B H 0.5946 0.3490 1.0296 0.114 Uiso 1 1 calc R
C55 C 0.5155(2) 0.41607(14) 0.97855(13) 0.0497(7) Uani 1 1 d .
H55A H 0.4734 0.3912 0.9487 0.065 Uiso 1 1 calc R
H55B H 0.4761 0.4258 1.0166 0.065 Uiso 1 1 calc R
H101 H 0.661(2) 0.6302(16) 0.6581(15) 0.066(9) Uiso 1 1 d .
H102 H 0.798(2) 0.6378(14) 0.6684(12) 0.049(8) Uiso 1 1 d .
H103 H 0.704(2) 0.6548(14) 0.7367(14) 0.057(9) Uiso 1 1 d .
H104 H 0.659(3) 0.5361(19) 0.7129(18) 0.088(12) Uiso 1 1 d .
H1 H 0.5888(18) 0.5715(13) 0.8291(11) 0.045(9) Uiso 1 1 d .

loop_
_atom_site_aniso_label
_atom_site_aniso_U_11
_atom_site_aniso_U_22
_atom_site_aniso_U_33
_atom_site_aniso_U_23
_atom_site_aniso_U_13
_atom_site_aniso_U_12
Mg1 0.0231(4) 0.0299(4) 0.0310(4) -0.0061(3) -0.0049(3) 0.0068(3)
Mg2 0.0212(4) 0.0200(3) 0.0325(4) -0.0059(3) -0.0021(3) 0.0026(3)
B1 0.0322(15) 0.0390(15) 0.0313(15) -0.0016(12) -0.0078(13) 0.0066(12)
N1 0.0220(9) 0.0301(10) 0.0309(10) 0.0028(8) -0.0053(8) -0.0032(7)
N2 0.0178(9) 0.0310(10) 0.0324(10) -0.0022(8) 0.0032(8) 0.0033(7)
N3 0.0252(10) 0.0223(10) 0.0325(10) -0.0036(7) 0.0016(8) 0.0074(7)
N4 0.0295(11) 0.0196(9) 0.0370(11) -0.0069(8) 0.0005(8) 0.0032(7)
N5 0.0225(9) 0.0175(9) 0.0336(10) 0.0009(8) -0.0036(8) 0.0004(7)
N6 0.0247(10) 0.0449(12) 0.0329(11) -0.0027(9) -0.0038(9) 0.0055(9)
O1 0.0294(9) 0.0514(11) 0.0355(9) -0.0119(8) -0.0046(7) 0.0050(8)
C1 0.0438(16) 0.0461(16) 0.0540(17) 0.0015(13) -0.0233(13) -0.0110(12)
C2 0.0217(12) 0.0371(14) 0.0347(13) 0.0028(10) -0.0037(10) -0.0080(9)
C3 0.0183(11) 0.0466(15) 0.0341(13) 0.0105(11) -0.0057(10) -0.0008(10)
C4 0.0162(11) 0.0383(13) 0.0344(13) 0.0095(10) 0.0061(9) 0.0022(9)
C5 0.0240(12) 0.0445(15) 0.0441(14) 0.0101(12) 0.0019(11) 0.0064(10)
C6 0.0284(12) 0.0280(12) 0.0351(13) 0.0017(10) -0.0103(11) -0.0056(9)
C7 0.0320(13) 0.0354(14) 0.0449(15) 0.0029(11) -0.0110(12) -0.0096(10)
C8 0.0508(16) 0.0373(15) 0.0508(16) 0.0134(12) -0.0072(14) -0.0147(12)
C9 0.0662(19) 0.0242(13) 0.0492(17) 0.0048(11) -0.0132(15) -0.0031(12)
C10 0.0453(15) 0.0280(13) 0.0434(14) -0.0040(10) -0.0088(12) 0.0018(11)
C11 0.0318(13) 0.0303(12) 0.0319(13) -0.0034(10) -0.0090(10) -0.0054(9)
C12 0.0318(14) 0.0556(18) 0.0610(19) 0.0197(15) 0.0040(13) -0.0074(12)
C13 0.065(2) 0.082(3) 0.070(2) 0.0300(19) 0.0186(19) 0.0052(18)
C14 0.0417(18) 0.078(2) 0.081(2) 0.0098(19) 0.0033(17) -0.0162(15)
C15 0.0394(14) 0.0263(13) 0.0447(15) -0.0051(10) 0.0036(12) 0.0040(10)
C16 0.067(2) 0.0503(18) 0.0497(18) -0.0035(14) 0.0119(15) 0.0066(15)
C17 0.0351(15) 0.0383(16) 0.081(2) -0.0063(14) 0.0040(14) 0.0001(11)
C18 0.0291(12) 0.0308(12) 0.0315(12) -0.0014(9) 0.0035(10) 0.0100(10)
C19 0.0326(14) 0.0419(15) 0.0518(16) -0.0076(12) 0.0097(13) 0.0137(11)
C20 0.0492(17) 0.0342(15) 0.069(2) -0.0175(13) 0.0114(15) 0.0164(12)
C21 0.0465(16) 0.0257(13) 0.0628(18) -0.0126(12) 0.0031(14) 0.0096(11)
C22 0.0361(13) 0.0192(11) 0.0362(13) -0.0039(9) 0.0017(11) 0.0061(9)
C23 0.0552(17) 0.0226(13) 0.079(2) -0.0150(13) 0.0075(16) -0.0074(12)
C24 0.0432(14) 0.0193(11) 0.0360(13) -0.0034(9) 0.0001(11) -0.0046(10)
C25 0.0345(13) 0.0206(11) 0.0419(14) -0.0034(10) -0.0046(11) -0.0076(9)
C26 0.0281(12) 0.0278(12) 0.0308(13) 0.0026(9) -0.0055(10) -0.0010(9)
C27 0.0242(12) 0.0305(12) 0.0505(15) 0.0025(11) -0.0029(11) -0.0055(9)
C28 0.0167(10) 0.0207(11) 0.0479(14) -0.0020(10) -0.0009(10) 0.0016(8)
C29 0.0186(11) 0.0316(13) 0.0522(15) -0.0095(11) -0.0023(10) 0.0023(9)
C30 0.0274(13) 0.0386(15) 0.073(2) -0.0154(14) -0.0021(13) 0.0063(11)
C31 0.0320(14) 0.0289(14) 0.087(2) -0.0093(14) -0.0028(14) 0.0117(11)
C32 0.0275(13) 0.0269(13) 0.075(2) 0.0086(12) -0.0062(13) 0.0038(9)
C33 0.0167(11) 0.0247(12) 0.0561(16) 0.0012(11) -0.0035(11) -0.0011(8)
C34 0.0307(13) 0.0427(15) 0.0398(14) -0.0116(11) -0.0029(11) 0.0085(10)
C35 0.0404(15) 0.071(2) 0.0511(17) -0.0219(15) -0.0042(13) 0.0095(14)
C36 0.0444(17) 0.061(2) 0.0509(17) -0.0093(14) 0.0056(14) -0.0021(13)
C37 0.0273(12) 0.0270(13) 0.0505(15) 0.0116(11) -0.0050(11) -0.0011(10)
C38 0.0421(15) 0.0344(15) 0.074(2) 0.0141(14) 0.0049(15) -0.0078(11)
C39 0.0385(15) 0.0471(16) 0.0525(17) 0.0014(13) 0.0014(13) -0.0116(12)
C40 0.0384(14) 0.0402(14) 0.0265(12) -0.0017(10) 0.0016(11) 0.0027(11)
C41 0.080(2) 0.0569(19) 0.0330(15) -0.0036(13) -0.0043(15) -0.0132(16)
C42 0.173(5) 0.0375(18) 0.0266(16) -0.0085(12) 0.009(2) -0.012(2)
C43 0.122(4) 0.071(3) 0.053(2) 0.0021(19) 0.018(2) 0.045(3)
C44 0.093(3) 0.077(2) 0.0324(16) -0.0036(16) 0.0091(17) 0.047(2)
C45 0.0437(15) 0.0552(17) 0.0286(13) 0.0043(12) 0.0039(11) 0.0194(12)
C46 0.076(2) 0.110(3) 0.047(2) -0.019(2) -0.0053(18) -0.043(2)
C47 0.054(2) 0.105(3) 0.056(2) -0.021(2) -0.0095(16) -0.0191(19)
C48 0.127(4) 0.096(3) 0.085(3) -0.019(3) -0.018(3) -0.047(3)
C49 0.0254(13) 0.080(2) 0.0364(14) 0.0035(13) 0.0024(11) 0.0085(13)
C50 0.0283(15) 0.115(3) 0.0513(18) 0.0333(18) -0.0008(13) 0.0061(16)
C51 0.0421(16) 0.082(2) 0.0426(16) 0.0134(15) 0.0031(13) 0.0108(15)
C52 0.0268(15) 0.144(3) 0.0432(17) -0.048(2) -0.0078(13) 0.0096(18)
C53 0.0336(19) 0.227(6) 0.064(2) 0.054(3) 0.0031(18) 0.033(3)
C54 0.106(3) 0.115(3) 0.0404(19) 0.016(2) 0.015(2) 0.063(3)
C55 0.065(2) 0.0497(17) 0.0343(14) 0.0018(12) -0.0018(13) 0.0080(14)

loop_
_atom_type_symbol
_atom_type_description
_atom_type_scat_dispersion_real
_atom_type_scat_dispersion_imag
_atom_type_scat_source
C C 0.0033 0.0016 'International Tables Vol C Tables 4.2.6.8 and 6.1.1.4'
H H 0.0000 0.0000 'International Tables Vol C Tables 4.2.6.8 and 6.1.1.4'
B B 0.0013 0.0007 'International Tables Vol C Tables 4.2.6.8 and 6.1.1.4'
N N 0.0061 0.0033 'International Tables Vol C Tables 4.2.6.8 and 6.1.1.4'
Mg Mg 0.0486 0.0363 'International Tables Vol C Tables 4.2.6.8 and 6.1.1.4'
O O 0.0106 0.0060 'International Tables Vol C Tables 4.2.6.8 and 6.1.1.4'

loop_
_geom_angle_atom_site_label_1
_geom_angle_atom_site_label_2
_geom_angle_atom_site_label_3
_geom_angle
N1 Mg1 N6 133.54(9)
N1 Mg1 N2 91.29(7)
N6 Mg1 N2 102.65(8)
N1 Mg1 B1 105.71(9)
N6 Mg1 B1 35.70(9)
N2 Mg1 B1 132.57(8)
N1 Mg1 Mg2 128.08(6)
N6 Mg1 Mg2 97.87(7)
N2 Mg1 Mg2 82.25(6)
B1 Mg1 Mg2 116.33(7)
N1 Mg1 H103 86.9(8)
N6 Mg1 H103 62.2(8)
N2 Mg1 H103 154.7(8)
B1 Mg1 H103 27.0(8)
Mg2 Mg1 H103 118.3(8)
N1 Mg1 H104 151.4(9)
N6 Mg1 H104 23.7(9)
N2 Mg1 H104 108.7(9)
B1 Mg1 H104 45.7(9)
Mg2 Mg1 H104 76.2(9)
H103 Mg1 H104 66.2(12)
N1 Mg1 H1 114.7(7)
N6 Mg1 H1 101.0(7)
N2 Mg1 H1 111.5(8)
B1 Mg1 H1 101.1(7)
Mg2 Mg1 H1 31.2(8)
H103 Mg1 H1 92.1(11)
H104 Mg1 H1 77.6(11)
O1 Mg2 N4 105.07(8)
O1 Mg2 N5 99.17(8)
N4 Mg2 N5 86.36(7)
O1 Mg2 N3 94.71(7)
N4 Mg2 N3 62.03(7)
N5 Mg2 N3 147.89(8)
O1 Mg2 C22 101.01(8)
N4 Mg2 C22 31.07(7)
N5 Mg2 C22 117.31(8)
N3 Mg2 C22 30.96(7)
O1 Mg2 Mg1 106.56(6)
N4 Mg2 Mg1 117.19(6)
N5 Mg2 Mg1 137.90(6)
N3 Mg2 Mg1 62.55(5)
C22 Mg2 Mg1 90.04(6)
O1 Mg2 H1 111.2(7)
N4 Mg2 H1 137.8(7)
N5 Mg2 H1 107.9(7)
N3 Mg2 H1 93.6(7)
C22 Mg2 H1 118.3(7)
Mg1 Mg2 H1 31.5(7)
N6 B1 Mg1 52.12(11)
N6 B1 H101 114.0(17)
Mg1 B1 H101 134.3(16)
N6 B1 H102 111.9(14)
Mg1 B1 H102 118.4(13)
H101 B1 H102 107(2)
N6 B1 H103 108.5(14)
Mg1 B1 H103 57.6(14)
H101 B1 H103 105(2)
H102 B1 H103 110(2)
C2 N1 C6 116.18(19)
C2 N1 Mg1 123.65(15)
C6 N1 Mg1 119.47(14)
C4 N2 C18 122.17(19)
C4 N2 Mg1 126.05(16)
C18 N2 Mg1 111.66(14)
C18 N3 C22 122.56(18)
C18 N3 Mg2 144.51(15)
C22 N3 Mg2 92.90(13)
C24 N4 C22 129.43(19)
C24 N4 Mg2 131.81(15)
C22 N4 Mg2 98.22(13)
C26 N5 C28 118.42(18)
C26 N5 Mg2 125.87(15)
C28 N5 Mg2 115.71(13)
C40 N6 B1 125.2(2)
C40 N6 Mg1 129.12(16)
B1 N6 Mg1 92.18(15)
C40 N6 H104 107(2)
B1 N6 H104 101(2)
Mg1 N6 H104 97(2)
C52 O1 C55 106.1(2)
C52 O1 Mg2 124.25(18)
C55 O1 Mg2 118.30(15)
C2 C1 H1A 109.5
C2 C1 H1B 109.5
H1A C1 H1B 109.5
C2 C1 H1C 109.5
H1A C1 H1C 109.5
H1B C1 H1C 109.5
N1 C2 C3 124.8(2)
N1 C2 C1 120.4(2)
C3 C2 C1 114.7(2)
C4 C3 C2 131.2(2)
C4 C3 H3 114.4
C2 C3 H3 114.4
N2 C4 C3 122.4(2)
N2 C4 C5 121.9(2)
C3 C4 C5 115.7(2)
C4 C5 H5A 109.5
C4 C5 H5B 109.5
H5A C5 H5B 109.5
C4 C5 H5C 109.5
H5A C5 H5C 109.5
H5B C5 H5C 109.5
C11 C6 C7 120.7(2)
C11 C6 N1 119.9(2)
C7 C6 N1 119.4(2)
C8 C7 C6 117.7(2)
C8 C7 C12 120.9(2)
C6 C7 C12 121.4(2)
C7 C8 C9 121.7(2)
C7 C8 H8 119.1
C9 C8 H8 119.1
C10 C9 C8 119.6(2)
C10 C9 H9 120.2
C8 C9 H9 120.2
C9 C10 C11 121.5(3)
C9 C10 H10 119.3
C11 C10 H10 119.3
C10 C11 C6 118.5(2)
C10 C11 C15 118.8(2)
C6 C11 C15 122.7(2)
C7 C12 C14 114.2(3)
C7 C12 C13 112.2(3)
C14 C12 C13 109.7(3)
C7 C12 H12 106.8
C14 C12 H12 106.8
C13 C12 H12 106.8
C12 C13 H13A 109.5
C12 C13 H13B 109.5
H13A C13 H13B 109.5
C12 C13 H13C 109.5
H13A C13 H13C 109.5
H13B C13 H13C 109.5
C12 C14 H14A 109.5
C12 C14 H14B 109.5
H14A C14 H14B 109.5
C12 C14 H14C 109.5
H14A C14 H14C 109.5
H14B C14 H14C 109.5
C11 C15 C16 111.8(2)
C11 C15 C17 110.8(2)
C16 C15 C17 110.1(2)
C11 C15 H15 108.0
C16 C15 H15 108.0
C17 C15 H15 108.0
C15 C16 H16A 109.5
C15 C16 H16B 109.5
H16A C16 H16B 109.5
C15 C16 H16C 109.5
H16A C16 H16C 109.5
H16B C16 H16C 109.5
C15 C17 H17A 109.5
C15 C17 H17B 109.5
H17A C17 H17B 109.5
C15 C17 H17C 109.5
H17A C17 H17C 109.5
H17B C17 H17C 109.5
N3 C18 N2 112.54(18)
N3 C18 C19 119.6(2)
N2 C18 C19 127.7(2)
C20 C19 C18 117.9(2)
C20 C19 H19 121.0
C18 C19 H19 121.0
C21 C20 C19 122.7(2)
C21 C20 H20 118.7
C19 C20 H20 118.7
C20 C21 C22 118.0(2)
C20 C21 H21 121.0
C22 C21 H21 121.0
N3 C22 N4 106.83(18)
N3 C22 C21 119.1(2)
N4 C22 C21 134.0(2)
N3 C22 Mg2 56.14(10)
N4 C22 Mg2 50.71(10)
C21 C22 Mg2 175.19(19)
C24 C23 H23A 109.5
C24 C23 H23B 109.5
H23A C23 H23B 109.5
C24 C23 H23C 109.5
H23A C23 H23C 109.5
H23B C23 H23C 109.5
N4 C24 C25 119.4(2)
N4 C24 C23 123.0(2)
C25 C24 C23 117.7(2)
C24 C25 C26 129.8(2)
C24 C25 H25 115.1
C26 C25 H25 115.1
N5 C26 C25 125.1(2)
N5 C26 C27 121.6(2)
C25 C26 C27 113.3(2)
C26 C27 H27A 109.5
C26 C27 H27B 109.5
H27A C27 H27B 109.5
C26 C27 H27C 109.5
H27A C27 H27C 109.5
H27B C27 H27C 109.5
C33 C28 C29 121.1(2)
C33 C28 N5 117.3(2)
C29 C28 N5 121.4(2)
C30 C29 C28 118.3(2)
C30 C29 C34 119.0(2)
C28 C29 C34 122.7(2)
C31 C30 C29 120.9(3)
C31 C30 H30 119.5
C29 C30 H30 119.5
C32 C31 C30 120.4(2)
C32 C31 H31 119.8
C30 C31 H31 119.8
C31 C32 C33 121.2(3)
C31 C32 H32 119.4
C33 C32 H32 119.4
C28 C33 C32 118.0(2)
C28 C33 C37 120.8(2)
C32 C33 C37 121.2(2)
C29 C34 C35 110.7(2)
C29 C34 C36 111.8(2)
C35 C34 C36 109.7(2)
C29 C34 H34 108.2
C35 C34 H34 108.2
C36 C34 H34 108.2
C34 C35 H35A 109.5
C34 C35 H35B 109.5
H35A C35 H35B 109.5
C34 C35 H35C 109.5
H35A C35 H35C 109.5
H35B C35 H35C 109.5
C34 C36 H36A 109.5
C34 C36 H36B 109.5
H36A C36 H36B 109.5
C34 C36 H36C 109.5
H36A C36 H36C 109.5
H36B C36 H36C 109.5
C33 C37 C39 112.1(2)
C33 C37 C38 113.8(2)
C39 C37 C38 109.7(2)
C33 C37 H37 106.9
C39 C37 H37 106.9
C38 C37 H37 106.9
C37 C38 H38A 109.5
C37 C38 H38B 109.5
H38A C38 H38B 109.5
C37 C38 H38C 109.5
H38A C38 H38C 109.5
H38B C38 H38C 109.5
C37 C39 H39A 109.5
C37 C39 H39B 109.5
H39A C39 H39B 109.5
C37 C39 H39C 109.5
H39A C39 H39C 109.5
H39B C39 H39C 109.5
C45 C40 N6 120.9(2)
C45 C40 C41 118.5(3)
N6 C40 C41 120.5(2)
C40 C41 C42 117.8(3)
C40 C41 C46 120.9(3)
C42 C41 C46 121.3(3)
C43 C42 C41 120.8(3)
C43 C42 H42 119.6
C41 C42 H42 119.6
C44 C43 C42 119.3(3)
C44 C43 H43 120.3
C42 C43 H43 120.3
C43 C44 C45 124.2(4)
C43 C44 H44 117.9
C45 C44 H44 117.9
C44 C45 C40 119.3(3)
C44 C45 C49 117.8(3)
C40 C45 C49 122.9(2)
C41 C46 C47 111.0(3)
C41 C46 C48 111.9(4)
C47 C46 C48 111.7(3)
C41 C46 H46 107.3
C47 C46 H46 107.3
C48 C46 H46 107.3
C46 C47 H47A 109.5
C46 C47 H47B 109.5
H47A C47 H47B 109.5
C46 C47 H47C 109.5
H47A C47 H47C 109.5
H47B C47 H47C 109.5
C46 C48 H48A 109.5
C46 C48 H48B 109.5
H48A C48 H48B 109.5
C46 C48 H48C 109.5
H48A C48 H48C 109.5
H48B C48 H48C 109.5
C45 C49 C50 112.8(3)
C45 C49 C51 111.2(2)
C50 C49 C51 109.0(2)
C45 C49 H49 107.9
C50 C49 H49 107.9
C51 C49 H49 107.9
C49 C50 H50A 109.5
C49 C50 H50B 109.5
H50A C50 H50B 109.5
C49 C50 H50C 109.5
H50A C50 H50C 109.5
H50B C50 H50C 109.5
C49 C51 H51A 109.5
C49 C51 H51B 109.5
H51A C51 H51B 109.5
C49 C51 H51C 109.5
H51A C51 H51C 109.5
H51B C51 H51C 109.5
O1 C52 C53 106.5(4)
O1 C52 H52A 110.4
C53 C52 H52A 110.4
O1 C52 H52B 110.4
C53 C52 H52B 110.4
H52A C52 H52B 108.6
C52 C53 C54 105.3(3)
C52 C53 H53A 110.7
C54 C53 H53A 110.7
C52 C53 H53B 110.7
C54 C53 H53B 110.7
H53A C53 H53B 108.8
C55 C54 C53 104.3(3)
C55 C54 H54A 110.9
C53 C54 H54A 110.9
C55 C54 H54B 110.9
C53 C54 H54B 110.9
H54A C54 H54B 108.9
O1 C55 C54 103.6(3)
O1 C55 H55A 111.0
C54 C55 H55A 111.0
O1 C55 H55B 111.0
C54 C55 H55B 111.0
H55A C55 H55B 109.0

loop_
_geom_bond_atom_site_label_1
_geom_bond_atom_site_label_2
_geom_bond_distance
Mg1 N1 2.081(2)
Mg1 N6 2.092(2)
Mg1 N2 2.0925(19)
Mg1 B1 2.649(3)
Mg1 Mg2 3.3081(10)
Mg1 H103 2.25(3)
Mg1 H104 2.41(4)
Mg1 H1 1.95(2)
Mg2 O1 2.0291(18)
Mg2 N4 2.0682(18)
Mg2 N5 2.1192(18)
Mg2 N3 2.1991(18)
Mg2 C22 2.645(2)
Mg2 H1 1.93(3)
B1 N6 1.547(4)
B1 H101 1.12(3)
B1 H102 1.18(3)
B1 H103 1.21(3)
N1 C2 1.336(3)
N1 C6 1.439(3)
N2 C4 1.342(3)
N2 C18 1.394(3)
N3 C18 1.342(3)
N3 C22 1.363(3)
N4 C24 1.341(3)
N4 C22 1.379(3)
N5 C26 1.304(3)
N5 C28 1.444(3)
N6 C40 1.416(3)
N6 H104 0.97(4)
O1 C52 1.455(3)
O1 C55 1.465(3)
C1 C2 1.519(3)
C1 H1A 0.9800
C1 H1B 0.9800
C1 H1C 0.9800
C2 C3 1.416(3)
C3 C4 1.383(4)
C3 H3 0.9500
C4 C5 1.512(3)
C5 H5A 0.9800
C5 H5B 0.9800
C5 H5C 0.9800
C6 C11 1.404(3)
C6 C7 1.423(3)
C7 C8 1.385(4)
C7 C12 1.501(4)
C8 C9 1.388(4)
C8 H8 0.9500
C9 C10 1.377(4)
C9 H9 0.9500
C10 C11 1.389(3)
C10 H10 0.9500
C11 C15 1.509(3)
C12 C14 1.527(4)
C12 C13 1.543(4)
C12 H12 1.0000
C13 H13A 0.9800
C13 H13B 0.9800
C13 H13C 0.9800
C14 H14A 0.9800
C14 H14B 0.9800
C14 H14C 0.9800
C15 C16 1.518(4)
C15 C17 1.526(4)
C15 H15 1.0000
C16 H16A 0.9800
C16 H16B 0.9800
C16 H16C 0.9800
C17 H17A 0.9800
C17 H17B 0.9800
C17 H17C 0.9800
C18 C19 1.397(3)
C19 C20 1.373(4)
C19 H19 0.9500
C20 C21 1.367(4)
C20 H20 0.9500
C21 C22 1.397(3)
C21 H21 0.9500
C23 C24 1.511(3)
C23 H23A 0.9800
C23 H23B 0.9800
C23 H23C 0.9800
C24 C25 1.378(4)
C25 C26 1.425(3)
C25 H25 0.9500
C26 C27 1.511(3)
C27 H27A 0.9800
C27 H27B 0.9800
C27 H27C 0.9800
C28 C33 1.398(3)
C28 C29 1.406(3)
C29 C30 1.389(3)
C29 C34 1.523(4)
C30 C31 1.379(4)
C30 H30 0.9500
C31 C32 1.362(4)
C31 H31 0.9500
C32 C33 1.402(3)
C32 H32 0.9500
C33 C37 1.520(4)
C34 C35 1.528(4)
C34 C36 1.539(4)
C34 H34 1.0000
C35 H35A 0.9800
C35 H35B 0.9800
C35 H35C 0.9800
C36 H36A 0.9800
C36 H36B 0.9800
C36 H36C 0.9800
C37 C39 1.522(4)
C37 C38 1.533(3)
C37 H37 1.0000
C38 H38A 0.9800
C38 H38B 0.9800
C38 H38C 0.9800
C39 H39A 0.9800
C39 H39B 0.9800
C39 H39C 0.9800
C40 C45 1.404(4)
C40 C41 1.417(4)
C41 C42 1.424(5)
C41 C46 1.509(5)
C42 C43 1.405(6)
C42 H42 0.9500
C43 C44 1.277(6)
C43 H43 0.9500
C44 C45 1.394(4)
C44 H44 0.9500
C45 C49 1.515(4)
C46 C47 1.518(6)
C46 C48 1.559(5)
C46 H46 1.0000
C47 H47A 0.9800
C47 H47B 0.9800
C47 H47C 0.9800
C48 H48A 0.9800
C48 H48B 0.9800
C48 H48C 0.9800
C49 C50 1.531(4)
C49 C51 1.539(4)
C49 H49 1.0000
C50 H50A 0.9800
C50 H50B 0.9800
C50 H50C 0.9800
C51 H51A 0.9800
C51 H51B 0.9800
C51 H51C 0.9800
C52 C53 1.492(7)
C52 H52A 0.9900
C52 H52B 0.9900
C53 C54 1.524(7)
C53 H53A 0.9900
C53 H53B 0.9900
C54 C55 1.474(5)
C54 H54A 0.9900
C54 H54B 0.9900
C55 H55A 0.9900
C55 H55B 0.9900

loop_
_platon_squeeze_void_nr
_platon_squeeze_void_average_x
_platon_squeeze_void_average_y
_platon_squeeze_void_average_z
_platon_squeeze_void_volume
_platon_squeeze_void_count_electrons
_platon_squeeze_void_content
1 0.009 0.250 0.500 427 98 ' '
2 -0.032 0.750 1.000 427 98 ' '
